data_4110768
loop_
_publ_author_name
'Rosemary E. White'
'Timothy P. Hanusa'
'Benjamin E. Kucera'

_publ_contact_author_address
;Department of Chemistry
Vanderbilt University
Box 22, Station B
Nashville, Tennessee  37235
USA
;
_publ_contact_author_email t.hanusa@vanderbilt.edu
_publ_contact_author_fax (615)343-1234
_publ_contact_author_name 'Professor Timothy P. Hanusa'
_publ_contact_author_phone (615)322-4667
_publ_section_title
;
 Generation of Dimethylsilylene and Allylidene Holmium Complexes from
 Trimethylsilylated Allyl Ligands
;
_journal_name_full 'Journal of the American Chemical Society'
_journal_page_first 9622
_journal_page_last 9623
_journal_paper_doi 10.1021/ja062646i
_journal_volume 128
_journal_year 2006
_chemical_formula_moiety 'C35 H76 Ho2 O2 Si6'
_chemical_formula_sum 'C35 H76 Ho2 O2 Si6'
_chemical_formula_weight 1027.36
_chemical_name_common 05099
_chemical_name_systematic
; 
 ? 
;
_space_group_IT_number 2
_symmetry_cell_setting triclinic
_symmetry_space_group_name_Hall '-P 1'
_symmetry_space_group_name_H-M 'P -1'
_atom_sites_solution_hydrogens geom
_atom_sites_solution_primary direct
_atom_sites_solution_secondary difmap
_audit_creation_method SHELXL-97
_cell_angle_alpha 82.540(2)
_cell_angle_beta 87.940(2)
_cell_angle_gamma 78.290(2)
_cell_formula_units_Z 2
_cell_length_a 10.5760(11)
_cell_length_b 11.8757(13)
_cell_length_c 19.561(2)
_cell_measurement_reflns_used 3802
_cell_measurement_temperature 173(2)
_cell_measurement_theta_max 27.47
_cell_measurement_theta_min 2.37
_cell_volume 2385.2(4)
_computing_cell_refinement 'SAINT, Bruker'
_computing_data_collection 'SMART, Bruker'
_computing_data_reduction 'SAINT, Bruker'
_computing_molecular_graphics 'SHELXTL, Bruker'
_computing_publication_material 'Bruker SHELXTL'
_computing_structure_refinement 'SHELXL-97 (Sheldrick, 1997)'
_computing_structure_solution 'SHELXS-97 (Sheldrick, 1990)'
_diffrn_ambient_temperature 173(2)
_diffrn_measured_fraction_theta_full 0.984
_diffrn_measured_fraction_theta_max 0.984
_diffrn_measurement_device_type 'Siemens SMART Platform CCD'
_diffrn_measurement_method 'area detector, omega scans per phi'
_diffrn_radiation_monochromator graphite
_diffrn_radiation_source 'normal-focus sealed tube'
_diffrn_radiation_type MoK\a
_diffrn_radiation_wavelength 0.71073
_diffrn_reflns_av_R_equivalents 0.0349
_diffrn_reflns_av_sigmaI/netI 0.0458
_diffrn_reflns_limit_h_max 13
_diffrn_reflns_limit_h_min -13
_diffrn_reflns_limit_k_max 15
_diffrn_reflns_limit_k_min -15
_diffrn_reflns_limit_l_max 25
_diffrn_reflns_limit_l_min -25
_diffrn_reflns_number 27613
_diffrn_reflns_theta_full 27.50
_diffrn_reflns_theta_max 27.50
_diffrn_reflns_theta_min 1.05
_exptl_absorpt_coefficient_mu 3.469
_exptl_absorpt_correction_T_max 0.7084
_exptl_absorpt_correction_T_min 0.4680
_exptl_absorpt_correction_type multi-scan
_exptl_absorpt_process_details 'SADABS, R. Blessing, 1995'
_exptl_crystal_colour yellow
_exptl_crystal_density_diffrn 1.430
_exptl_crystal_description block
_exptl_crystal_F_000 1040
_exptl_crystal_size_max 0.25
_exptl_crystal_size_mid 0.20
_exptl_crystal_size_min 0.10
_refine_diff_density_max 3.204
_refine_diff_density_min -1.286
_refine_diff_density_rms 0.127
_refine_ls_extinction_method none
_refine_ls_goodness_of_fit_ref 1.015
_refine_ls_hydrogen_treatment constr
_refine_ls_matrix_type full
_refine_ls_number_parameters 448
_refine_ls_number_reflns 10794
_refine_ls_number_restraints 18
_refine_ls_restrained_S_all 1.014
_refine_ls_R_factor_all 0.0589
_refine_ls_R_factor_gt 0.0411
_refine_ls_shift/su_max 0.002
_refine_ls_shift/su_mean 0.000
_refine_ls_structure_factor_coef Fsqd
_refine_ls_weighting_details 'calc w=1/[\s^2^(Fo^2^)+(0.0330P)^2^+9.0832P] where P=(Fo^2^+2Fc^2^)/3'
_refine_ls_weighting_scheme calc
_refine_ls_wR_factor_gt 0.0838
_refine_ls_wR_factor_ref 0.0890
_reflns_number_gt 8571
_reflns_number_total 10794
_reflns_threshold_expression >2sigma(I)
_cod_data_source_file ja062646isi20060626_110548.cif
_cod_data_source_block 05099
_cod_database_code 4110768

loop_
_symmetry_equiv_pos_as_xyz
'x, y, z'
'-x, -y, -z'

loop_
_atom_site_label
_atom_site_type_symbol
_atom_site_fract_x
_atom_site_fract_y
_atom_site_fract_z
_atom_site_U_iso_or_equiv
_atom_site_adp_type
_atom_site_occupancy
_atom_site_symmetry_multiplicity
_atom_site_calc_flag
_atom_site_refinement_flags
_atom_site_disorder_assembly
_atom_site_disorder_group
Ho1 Ho 0.92079(2) 0.823773(19) 0.806904(11) 0.02288(7) Uani 1 1 d D . .
Ho2 Ho 0.94144(2) 0.680865(19) 0.678443(11) 0.02477(7) Uani 1 1 d . A .
Si1 Si 0.61312(15) 1.10708(12) 0.76047(8) 0.0313(3) Uani 1 1 d . . .
Si2 Si 0.65691(15) 0.63858(13) 0.76092(8) 0.0298(3) Uani 1 1 d . . .
Si3 Si 1.22674(16) 0.75666(15) 0.94560(8) 0.0377(4) Uani 1 1 d . . .
Si4 Si 1.06401(15) 0.99583(12) 0.71489(8) 0.0296(3) Uani 1 1 d . A .
Si6 Si 1.09570(15) 0.46398(12) 0.76496(8) 0.0303(3) Uani 1 1 d . . .
O2 O 0.8224(4) 0.7588(3) 0.57708(19) 0.0391(9) Uani 1 1 d . . .
C1 C 0.6897(7) 1.2219(5) 0.7878(4) 0.059(2) Uani 1 1 d . B .
H1A H 0.7620 1.2332 0.7566 0.088 Uiso 1 1 calc R . .
H1B H 0.7217 1.1983 0.8350 0.088 Uiso 1 1 calc R . .
H1C H 0.6259 1.2946 0.7862 0.088 Uiso 1 1 calc R . .
C2 C 0.4824(6) 1.0865(6) 0.8254(3) 0.0484(16) Uani 1 1 d . B .
H2A H 0.5188 1.0704 0.8718 0.073 Uiso 1 1 calc R . .
H2B H 0.4448 1.0211 0.8160 0.073 Uiso 1 1 calc R . .
H2C H 0.4151 1.1570 0.8222 0.073 Uiso 1 1 calc R . .
C3 C 0.5377(6) 1.1656(6) 0.6745(3) 0.0471(16) Uani 1 1 d . B .
H3A H 0.6047 1.1828 0.6412 0.071 Uiso 1 1 calc R . .
H3B H 0.4738 1.2368 0.6789 0.071 Uiso 1 1 calc R . .
H3C H 0.4951 1.1080 0.6586 0.071 Uiso 1 1 calc R . .
C4 C 0.7249(5) 0.9684(4) 0.7535(3) 0.0275(11) Uani 1 1 d . A .
H4 H 0.7498 0.9768 0.7036 0.033 Uiso 1 1 calc R . .
C5 C 0.6816(5) 0.8613(4) 0.7613(3) 0.0273(11) Uani 1 1 d . A .
H5 H 0.6152 0.8550 0.7986 0.033 Uiso 1 1 calc R . .
C6 C 0.7534(5) 0.7536(4) 0.7461(3) 0.0263(11) Uani 1 1 d . A .
C7 C 0.7040(6) 0.5356(5) 0.6946(3) 0.0408(14) Uani 1 1 d . B .
H7A H 0.7004 0.5796 0.6485 0.061 Uiso 1 1 calc R . .
H7B H 0.6442 0.4820 0.6974 0.061 Uiso 1 1 calc R . .
H7C H 0.7921 0.4916 0.7035 0.061 Uiso 1 1 calc R . .
C8 C 0.6731(7) 0.5481(6) 0.8475(3) 0.0511(17) Uani 1 1 d . B .
H8A H 0.6406 0.5972 0.8834 0.077 Uiso 1 1 calc R . .
H8B H 0.7642 0.5127 0.8559 0.077 Uiso 1 1 calc R . .
H8C H 0.6229 0.4870 0.8483 0.077 Uiso 1 1 calc R . .
C9 C 0.4790(6) 0.6987(6) 0.7493(4) 0.0488(16) Uani 1 1 d . B .
H9A H 0.4646 0.7466 0.7044 0.073 Uiso 1 1 calc R . .
H9B H 0.4470 0.7461 0.7861 0.073 Uiso 1 1 calc R . .
H9C H 0.4328 0.6346 0.7512 0.073 Uiso 1 1 calc R . .
C10 C 1.1336(7) 0.8053(8) 1.0230(3) 0.066(2) Uani 1 1 d . B .
H10A H 1.1376 0.8862 1.0261 0.098 Uiso 1 1 calc R . .
H10B H 1.1709 0.7565 1.0646 0.098 Uiso 1 1 calc R . .
H10C H 1.0433 0.7987 1.0190 0.098 Uiso 1 1 calc R . .
C11 C 1.3883(6) 0.7938(8) 0.9525(4) 0.063(2) Uani 1 1 d . B .
H11A H 1.4446 0.7645 0.9151 0.095 Uiso 1 1 calc R . .
H11B H 1.4265 0.7582 0.9970 0.095 Uiso 1 1 calc R . .
H11C H 1.3788 0.8781 0.9490 0.095 Uiso 1 1 calc R . .
C12 C 1.2519(9) 0.5965(6) 0.9496(4) 0.074(3) Uani 1 1 d . B .
H12A H 1.3043 0.5713 0.9100 0.110 Uiso 1 1 calc R . .
H12B H 1.1681 0.5736 0.9487 0.110 Uiso 1 1 calc R . .
H12C H 1.2965 0.5601 0.9924 0.110 Uiso 1 1 calc R . .
C13 C 1.1424(5) 0.8321(4) 0.8668(3) 0.0291(11) Uani 1 1 d . A .
H13 H 1.2092 0.8333 0.8294 0.035 Uiso 1 1 calc R . .
C14 C 1.0679(5) 0.9437(5) 0.8631(3) 0.0307(12) Uani 1 1 d . A .
H14 H 1.0364 0.9703 0.9083 0.037 Uiso 1 1 calc R . .
C15 C 1.0092(5) 1.0117(4) 0.8045(3) 0.0322(12) Uani 1 1 d . A .
H15 H 0.9454 1.0837 0.8121 0.039 Uiso 1 1 calc R . .
C16 C 1.0333(6) 0.8572(5) 0.6895(3) 0.0323(12) Uani 1 1 d . A .
H16A H 0.9768 0.8676 0.6509 0.039 Uiso 1 1 d R . .
H16B H 1.1102 0.8005 0.6834 0.039 Uiso 1 1 d R . .
C17 C 0.9728(6) 1.1221(5) 0.6567(3) 0.0455(15) Uani 1 1 d . . .
H17A H 1.0043 1.1176 0.6092 0.068 Uiso 1 1 calc R B .
H17B H 0.9860 1.1946 0.6715 0.068 Uiso 1 1 calc R . .
H17C H 0.8806 1.1202 0.6590 0.068 Uiso 1 1 calc R . .
C18 C 1.2394(6) 1.0013(6) 0.7055(4) 0.0470(15) Uani 1 1 d . . .
H18A H 1.2516 1.0788 0.7120 0.071 Uiso 1 1 calc R B .
H18B H 1.2698 0.9840 0.6594 0.071 Uiso 1 1 calc R . .
H18C H 1.2886 0.9438 0.7403 0.071 Uiso 1 1 calc R . .
Si5 Si 1.2570(9) 0.6665(9) 0.5375(2) 0.0337(12) Uani 0.73(3) 1 d PD A 3
C19 C 1.221(2) 0.8284(12) 0.5220(9) 0.061(5) Uani 0.73(3) 1 d PD A 3
H19A H 1.1280 0.8562 0.5145 0.092 Uiso 0.73(3) 1 calc PR A 3
H19B H 1.2686 0.8544 0.4811 0.092 Uiso 0.73(3) 1 calc PR A 3
H19C H 1.2468 0.8593 0.5622 0.092 Uiso 0.73(3) 1 calc PR A 3
C20 C 1.4364(13) 0.620(2) 0.5522(11) 0.089(6) Uani 0.73(3) 1 d PD A 3
H20A H 1.4601 0.6538 0.5917 0.134 Uiso 0.73(3) 1 calc PR A 3
H20B H 1.4831 0.6465 0.5110 0.134 Uiso 0.73(3) 1 calc PR A 3
H20C H 1.4592 0.5352 0.5614 0.134 Uiso 0.73(3) 1 calc PR A 3
C21 C 1.2219(14) 0.6093(13) 0.4573(6) 0.036(2) Uani 0.73(3) 1 d PD A 3
H21A H 1.2610 0.5267 0.4603 0.055 Uiso 0.73(3) 1 calc PR A 3
H21B H 1.2579 0.6515 0.4173 0.055 Uiso 0.73(3) 1 calc PR A 3
H21C H 1.1282 0.6198 0.4521 0.055 Uiso 0.73(3) 1 calc PR A 3
Si5' Si 1.2298(18) 0.6948(15) 0.5366(7) 0.0337(12) Uani 0.27(3) 1 d PD A 4
C19' C 1.173(6) 0.855(2) 0.517(3) 0.061(5) Uani 0.27(3) 1 d PD A 4
H19D H 1.0781 0.8733 0.5171 0.092 Uiso 0.27(3) 1 calc PR A 4
H19E H 1.2061 0.8822 0.4723 0.092 Uiso 0.27(3) 1 calc PR A 4
H19F H 1.2039 0.8934 0.5530 0.092 Uiso 0.27(3) 1 calc PR A 4
C20' C 1.410(3) 0.665(6) 0.546(3) 0.089(6) Uani 0.27(3) 1 d PD A 4
H20D H 1.4352 0.6108 0.5874 0.134 Uiso 0.27(3) 1 calc PR A 4
H20E H 1.4382 0.7381 0.5495 0.134 Uiso 0.27(3) 1 calc PR A 4
H20F H 1.4511 0.6318 0.5053 0.134 Uiso 0.27(3) 1 calc PR A 4
C21' C 1.188(3) 0.627(4) 0.462(2) 0.036(2) Uani 0.27(3) 1 d PD A 4
H21D H 1.1858 0.5450 0.4772 0.055 Uiso 0.27(3) 1 calc PR A 4
H21E H 1.2525 0.6322 0.4256 0.055 Uiso 0.27(3) 1 calc PR A 4
H21F H 1.1025 0.6672 0.4450 0.055 Uiso 0.27(3) 1 calc PR A 4
C22 C 1.1659(5) 0.6141(4) 0.6129(3) 0.0296(11) Uani 1 1 d D . .
H22 H 1.2311 0.5903 0.6505 0.036 Uiso 1 1 calc R A 3
C23 C 1.1037(5) 0.5215(5) 0.6152(3) 0.0340(12) Uani 1 1 d . A .
H23 H 1.0738 0.5076 0.5696 0.041 Uiso 1 1 calc R . .
C24 C 1.0480(6) 0.4675(5) 0.6726(3) 0.0341(12) Uani 1 1 d . A .
H24 H 0.9898 0.4144 0.6637 0.041 Uiso 1 1 calc R . .
C25 C 1.0361(5) 0.6087(4) 0.7961(3) 0.0302(11) Uani 1 1 d . A .
H25A H 0.9728 0.6078 0.8325 0.036 Uiso 1 1 d R . .
H25B H 1.1035 0.6463 0.8075 0.036 Uiso 1 1 d R . .
C26 C 1.0198(7) 0.3490(5) 0.8152(3) 0.0484(16) Uani 1 1 d . B .
H26A H 1.0666 0.2725 0.8057 0.073 Uiso 1 1 calc R . .
H26B H 0.9295 0.3598 0.8015 0.073 Uiso 1 1 calc R . .
H26C H 1.0237 0.3548 0.8646 0.073 Uiso 1 1 calc R . .
C27 C 1.2757(6) 0.4211(6) 0.7714(3) 0.0456(15) Uani 1 1 d . B .
H27A H 1.3041 0.3421 0.7597 0.068 Uiso 1 1 calc R . .
H27B H 1.3017 0.4242 0.8186 0.068 Uiso 1 1 calc R . .
H27C H 1.3155 0.4746 0.7394 0.068 Uiso 1 1 calc R . .
C32 C 0.8507(7) 0.7224(7) 0.5091(3) 0.0576(19) Uani 1 1 d . B .
H32A H 0.8735 0.6368 0.5126 0.069 Uiso 1 1 calc R . .
H32B H 0.9242 0.7544 0.4876 0.069 Uiso 1 1 calc R . .
C33 C 0.7346(7) 0.7664(8) 0.4679(4) 0.068(2) Uani 1 1 d . . .
H33A H 0.6823 0.7060 0.4682 0.082 Uiso 1 1 calc R B .
H33B H 0.7574 0.7916 0.4196 0.082 Uiso 1 1 calc R . .
C34 C 0.6624(9) 0.8668(7) 0.5015(4) 0.073(2) Uani 1 1 d . B .
H34A H 0.6795 0.9406 0.4769 0.087 Uiso 1 1 calc R . .
H34B H 0.5683 0.8690 0.5009 0.087 Uiso 1 1 calc R . .
C35 C 0.7082(9) 0.8499(8) 0.5720(4) 0.085(3) Uani 1 1 d . B .
H35A H 0.7289 0.9225 0.5839 0.102 Uiso 1 1 calc R . .
H35B H 0.6406 0.8278 0.6043 0.102 Uiso 1 1 calc R . .
O1 O 0.8268(6) 0.7934(5) 0.9186(2) 0.0367(10) Uani 0.796(12) 1 d PD B 1
C28 C 0.7330(9) 0.8866(7) 0.9436(4) 0.051(2) Uani 0.796(12) 1 d PD B 1
H28A H 0.6500 0.8979 0.9192 0.061 Uiso 0.796(12) 1 calc PR B 1
H28B H 0.7650 0.9601 0.9362 0.061 Uiso 0.796(12) 1 calc PR B 1
C29 C 0.7163(12) 0.8510(11) 1.0172(4) 0.069(4) Uani 0.796(12) 1 d PD B 1
H29A H 0.6263 0.8794 1.0321 0.082 Uiso 0.796(12) 1 calc PR B 1
H29B H 0.7753 0.8817 1.0447 0.082 Uiso 0.796(12) 1 calc PR B 1
C30 C 0.7479(10) 0.7217(10) 1.0254(5) 0.061(3) Uani 0.796(12) 1 d PD B 1
H30A H 0.6698 0.6900 1.0200 0.073 Uiso 0.796(12) 1 calc PR B 1
H30B H 0.7853 0.6905 1.0713 0.073 Uiso 0.796(12) 1 calc PR B 1
C31 C 0.8445(8) 0.6920(6) 0.9694(3) 0.040(2) Uani 0.796(12) 1 d PD B 1
H31A H 0.9334 0.6739 0.9876 0.048 Uiso 0.796(12) 1 calc PR B 1
H31B H 0.8286 0.6241 0.9489 0.048 Uiso 0.796(12) 1 calc PR B 1
O1' O 0.8374(8) 0.8095(6) 0.9214(3) 0.0367(10) Uani 0.204(12) 1 d PRD B 2
C28' C 0.7992(8) 0.9094(6) 0.9583(3) 0.051(2) Uani 0.204(12) 1 d PRD B 2
H28C H 0.7299 0.9672 0.9334 0.061 Uiso 0.204(12) 1 calc PR B 2
H28D H 0.8736 0.9464 0.9634 0.061 Uiso 0.204(12) 1 calc PR B 2
C29' C 0.753(6) 0.866(3) 1.0256(14) 0.069(4) Uani 0.204(12) 1 d PD B 2
H29C H 0.6767 0.9211 1.0402 0.082 Uiso 0.204(12) 1 calc PR B 2
H29D H 0.8213 0.8554 1.0605 0.082 Uiso 0.204(12) 1 calc PR B 2
C30' C 0.718(5) 0.753(3) 1.0191(18) 0.061(3) Uani 0.204(12) 1 d PD B 2
H30C H 0.6232 0.7626 1.0144 0.073 Uiso 0.204(12) 1 calc PR B 2
H30D H 0.7461 0.6964 1.0600 0.073 Uiso 0.204(12) 1 calc PR B 2
C31' C 0.786(3) 0.714(2) 0.9557(14) 0.040(2) Uani 0.204(12) 1 d PD B 2
H31C H 0.8566 0.6462 0.9681 0.048 Uiso 0.204(12) 1 calc PR B 2
H31D H 0.7253 0.6911 0.9253 0.048 Uiso 0.204(12) 1 calc PR B 2

loop_
_atom_site_aniso_label
_atom_site_aniso_U_11
_atom_site_aniso_U_22
_atom_site_aniso_U_33
_atom_site_aniso_U_23
_atom_site_aniso_U_13
_atom_site_aniso_U_12
Ho1 0.02918(13) 0.01845(12) 0.02088(12) -0.00549(9) 0.00141(9) -0.00288(9)
Ho2 0.03233(14) 0.02058(12) 0.02135(12) -0.00703(9) -0.00068(9) -0.00230(10)
Si1 0.0350(8) 0.0226(7) 0.0343(8) -0.0076(6) -0.0014(6) 0.0016(6)
Si2 0.0352(8) 0.0260(7) 0.0312(8) -0.0102(6) 0.0017(6) -0.0091(6)
Si3 0.0404(9) 0.0441(9) 0.0287(8) -0.0029(7) -0.0085(7) -0.0083(7)
Si4 0.0361(8) 0.0215(7) 0.0317(8) -0.0012(6) -0.0013(6) -0.0080(6)
Si6 0.0388(9) 0.0210(7) 0.0300(8) -0.0037(6) 0.0000(6) -0.0033(6)
O2 0.049(2) 0.038(2) 0.028(2) -0.0051(17) -0.0084(18) -0.0009(19)
C1 0.060(4) 0.026(3) 0.091(6) -0.021(3) -0.013(4) 0.000(3)
C2 0.049(4) 0.044(4) 0.044(4) -0.007(3) 0.010(3) 0.009(3)
C3 0.045(4) 0.050(4) 0.039(3) -0.002(3) 0.001(3) 0.006(3)
C4 0.036(3) 0.022(2) 0.025(3) -0.005(2) 0.000(2) -0.006(2)
C5 0.033(3) 0.026(3) 0.024(2) -0.011(2) -0.004(2) 0.000(2)
C6 0.033(3) 0.022(2) 0.024(2) -0.008(2) -0.005(2) -0.003(2)
C7 0.051(4) 0.034(3) 0.042(3) -0.014(3) 0.001(3) -0.013(3)
C8 0.071(5) 0.043(4) 0.043(4) -0.006(3) 0.005(3) -0.022(3)
C9 0.038(3) 0.045(4) 0.068(5) -0.022(3) 0.001(3) -0.010(3)
C10 0.060(5) 0.108(7) 0.031(3) -0.007(4) 0.000(3) -0.025(5)
C11 0.038(4) 0.093(6) 0.060(5) -0.011(4) -0.011(3) -0.010(4)
C12 0.108(7) 0.043(4) 0.064(5) 0.009(4) -0.045(5) -0.003(4)
C13 0.035(3) 0.030(3) 0.023(3) -0.004(2) 0.000(2) -0.006(2)
C14 0.037(3) 0.031(3) 0.029(3) -0.013(2) 0.000(2) -0.014(2)
C15 0.040(3) 0.020(3) 0.038(3) -0.009(2) -0.004(2) -0.006(2)
C16 0.038(3) 0.032(3) 0.030(3) -0.008(2) 0.004(2) -0.011(2)
C17 0.054(4) 0.036(3) 0.044(4) 0.005(3) -0.003(3) -0.011(3)
C18 0.043(4) 0.044(4) 0.056(4) 0.000(3) -0.004(3) -0.016(3)
Si5 0.035(3) 0.039(3) 0.0280(8) -0.0148(14) 0.0087(13) -0.004(2)
C19 0.111(15) 0.040(6) 0.039(5) -0.013(6) 0.029(8) -0.028(7)
C20 0.037(6) 0.18(2) 0.053(7) -0.015(13) 0.003(6) -0.014(8)
C21 0.035(7) 0.042(6) 0.029(4) -0.016(3) 0.019(5) 0.004(5)
Si5' 0.035(3) 0.039(3) 0.0280(8) -0.0148(14) 0.0087(13) -0.004(2)
C19' 0.111(15) 0.040(6) 0.039(5) -0.013(6) 0.029(8) -0.028(7)
C20' 0.037(6) 0.18(2) 0.053(7) -0.015(13) 0.003(6) -0.014(8)
C21' 0.035(7) 0.042(6) 0.029(4) -0.016(3) 0.019(5) 0.004(5)
C22 0.034(3) 0.029(3) 0.024(3) -0.008(2) 0.000(2) 0.000(2)
C23 0.042(3) 0.031(3) 0.027(3) -0.013(2) 0.002(2) 0.002(2)
C24 0.044(3) 0.023(3) 0.036(3) -0.014(2) 0.000(2) -0.004(2)
C25 0.039(3) 0.024(3) 0.027(3) -0.005(2) -0.004(2) -0.004(2)
C26 0.065(4) 0.036(3) 0.046(4) 0.003(3) 0.000(3) -0.018(3)
C27 0.044(4) 0.041(3) 0.046(4) -0.004(3) -0.002(3) 0.006(3)
C32 0.070(5) 0.070(5) 0.029(3) -0.008(3) -0.006(3) -0.001(4)
C33 0.058(5) 0.102(7) 0.043(4) -0.013(4) -0.014(3) -0.010(5)
C34 0.080(6) 0.056(5) 0.075(5) 0.003(4) -0.042(5) 0.003(4)
C35 0.102(7) 0.075(6) 0.050(5) -0.003(4) -0.016(4) 0.049(5)
O1 0.048(3) 0.036(2) 0.026(2) -0.0043(17) 0.0095(18) -0.009(2)
C28 0.057(6) 0.039(4) 0.051(5) -0.008(4) 0.015(4) -0.001(4)
C29 0.069(9) 0.105(8) 0.046(5) -0.036(5) 0.019(5) -0.036(6)
C30 0.043(6) 0.090(8) 0.036(4) 0.029(5) 0.001(4) -0.007(5)
C31 0.049(6) 0.043(4) 0.029(4) 0.004(3) -0.009(4) -0.012(4)
O1' 0.048(3) 0.036(2) 0.026(2) -0.0043(17) 0.0095(18) -0.009(2)
C28' 0.057(6) 0.039(4) 0.051(5) -0.008(4) 0.015(4) -0.001(4)
C29' 0.069(9) 0.105(8) 0.046(5) -0.036(5) 0.019(5) -0.036(6)
C30' 0.043(6) 0.090(8) 0.036(4) 0.029(5) 0.001(4) -0.007(5)
C31' 0.049(6) 0.043(4) 0.029(4) 0.004(3) -0.009(4) -0.012(4)

loop_
_atom_type_symbol
_atom_type_description
_atom_type_scat_dispersion_real
_atom_type_scat_dispersion_imag
_atom_type_scat_source
C C 0.0033 0.0016 'International Tables Vol C Tables 4.2.6.8 and 6.1.1.4'
H H 0.0000 0.0000 'International Tables Vol C Tables 4.2.6.8 and 6.1.1.4'
Si Si 0.0817 0.0704 'International Tables Vol C Tables 4.2.6.8 and 6.1.1.4'
O O 0.0106 0.0060 'International Tables Vol C Tables 4.2.6.8 and 6.1.1.4'
Ho Ho -0.2175 4.6783 'International Tables Vol C Tables 4.2.6.8 and 6.1.1.4'

loop_
_geom_angle_atom_site_label_1
_geom_angle_atom_site_label_2
_geom_angle_atom_site_label_3
_geom_angle
O1' Ho1 O1 6.1(3)
O1' Ho1 C6 100.4(2)
O1 Ho1 C6 95.0(2)
O1' Ho1 C4 96.1(2)
O1 Ho1 C4 95.89(18)
C6 Ho1 C4 59.91(16)
O1' Ho1 C16 171.5(2)
O1 Ho1 C16 177.0(2)
C6 Ho1 C16 87.94(17)
C4 Ho1 C16 86.31(17)
O1' Ho1 C15 99.5(2)
O1 Ho1 C15 105.49(19)
C6 Ho1 C15 137.96(17)
C4 Ho1 C15 81.43(17)
C16 Ho1 C15 72.71(17)
O1' Ho1 C25 102.3(2)
O1 Ho1 C25 98.60(17)
C6 Ho1 C25 78.53(16)
C4 Ho1 C25 136.93(16)
C16 Ho1 C25 81.12(17)
C15 Ho1 C25 131.89(18)
O1' Ho1 C5 88.7(2)
O1 Ho1 C5 85.44(19)
C6 Ho1 C5 31.66(15)
C4 Ho1 C5 31.71(15)
C16 Ho1 C5 97.52(17)
C15 Ho1 C5 113.07(16)
C25 Ho1 C5 109.78(16)
O1' Ho1 C14 80.7(2)
O1 Ho1 C14 86.6(2)
C6 Ho1 C14 167.55(17)
C4 Ho1 C14 107.66(16)
C16 Ho1 C14 90.74(17)
C15 Ho1 C14 30.91(17)
C25 Ho1 C14 113.49(17)
C5 Ho1 C14 136.69(16)
O1' Ho1 C13 84.6(2)
O1 Ho1 C13 88.92(19)
C6 Ho1 C13 161.88(16)
C4 Ho1 C13 137.35(16)
C16 Ho1 C13 88.04(17)
C15 Ho1 C13 56.62(16)
C25 Ho1 C13 83.39(16)
C5 Ho1 C13 166.30(15)
C14 Ho1 C13 30.17(16)
O1' Ho1 Si4 135.62(17)
O1 Ho1 Si4 141.61(15)
C6 Ho1 Si4 114.97(12)
C4 Ho1 Si4 80.55(12)
C16 Ho1 Si4 36.66(12)
C15 Ho1 Si4 36.13(12)
C25 Ho1 Si4 110.02(13)
C5 Ho1 Si4 107.22(12)
C14 Ho1 Si4 59.06(12)
C13 Ho1 Si4 70.22(11)
O1' Ho1 Ho2 137.44(17)
O1 Ho1 Ho2 131.44(15)
C6 Ho1 Ho2 48.58(12)
C4 Ho1 Ho2 90.73(11)
C16 Ho1 Ho2 50.46(12)
C15 Ho1 Ho2 123.06(12)
C25 Ho1 Ho2 50.20(11)
C5 Ho1 Ho2 75.61(10)
C14 Ho1 Ho2 136.47(12)
C13 Ho1 Ho2 117.12(11)
Si4 Ho1 Ho2 86.94(3)
O1' Ho1 H25A 82.4
O1 Ho1 H25A 78.1
C6 Ho1 H25A 74.4
C4 Ho1 H25A 133.3
C16 Ho1 H25A 101.9
C15 Ho1 H25A 145.1
C25 Ho1 H25A 21.4
C5 Ho1 H25A 101.8
C14 Ho1 H25A 118.0
C13 Ho1 H25A 89.2
Si4 Ho1 H25A 131.1
Ho2 Ho1 H25A 63.2
O1' Ho1 H25B 104.0
O1 Ho1 H25B 102.3
C6 Ho1 H25B 99.1
C4 Ho1 H25B 153.5
C16 Ho1 H25B 76.3
C15 Ho1 H25B 111.4
C25 Ho1 H25B 21.3
C5 Ho1 H25B 130.7
C14 Ho1 H25B 92.6
C13 Ho1 H25B 62.8
Si4 Ho1 H25B 96.3
Ho2 Ho1 H25B 62.8
H25A Ho1 H25B 36.5
O2 Ho2 C6 88.97(15)
O2 Ho2 C16 96.34(16)
C6 Ho2 C16 90.89(17)
O2 Ho2 C25 171.13(16)
C6 Ho2 C25 82.17(17)
C16 Ho2 C25 84.34(18)
O2 Ho2 C24 110.35(16)
C6 Ho2 C24 127.00(18)
C16 Ho2 C24 132.30(19)
C25 Ho2 C24 75.05(17)
O2 Ho2 C22 95.37(15)
C6 Ho2 C22 172.84(16)
C16 Ho2 C22 82.99(17)
C25 Ho2 C22 93.50(17)
C24 Ho2 C22 56.56(17)
O2 Ho2 C23 93.43(15)
C6 Ho2 C23 155.59(17)
C16 Ho2 C23 112.92(18)
C25 Ho2 C23 94.45(17)
C24 Ho2 C23 30.66(17)
C22 Ho2 C23 29.98(16)
O2 Ho2 Si6 147.44(10)
C6 Ho2 Si6 107.13(12)
C16 Ho2 Si6 111.11(14)
C25 Ho2 Si6 37.48(12)
C24 Ho2 Si6 37.57(13)
C22 Ho2 Si6 71.93(12)
C23 Ho2 Si6 60.42(12)
O2 Ho2 Ho1 120.63(9)
C6 Ho2 Ho1 50.72(11)
C16 Ho2 Ho1 51.94(12)
C25 Ho2 Ho1 53.31(11)
C24 Ho2 Ho1 128.32(12)
C22 Ho2 Ho1 122.15(11)
C23 Ho2 Ho1 142.11(12)
Si6 Ho2 Ho1 90.77(3)
O2 Ho2 H16A 73.9
C6 Ho2 H16A 89.9
C16 Ho2 H16A 22.4
C25 Ho2 H16A 106.4
C24 Ho2 H16A 142.2
C22 Ho2 H16A 85.8
C23 Ho2 H16A 114.1
Si6 Ho2 H16A 132.4
Ho1 Ho2 H16A 66.0
O2 Ho2 H16B 106.0
C6 Ho2 H16B 110.4
C16 Ho2 H16B 22.0
C25 Ho2 H16B 77.8
C24 Ho2 H16B 110.4
C22 Ho2 H16B 62.9
C23 Ho2 H16B 92.2
Si6 Ho2 H16B 94.8
Ho1 Ho2 H16B 64.3
H16A Ho2 H16B 38.1
C4 Si1 C1 114.5(3)
C4 Si1 C3 109.4(3)
C1 Si1 C3 106.9(3)
C4 Si1 C2 110.5(3)
C1 Si1 C2 106.3(3)
C3 Si1 C2 108.9(3)
C6 Si2 C8 116.6(3)
C6 Si2 C7 109.1(3)
C8 Si2 C7 106.6(3)
C6 Si2 C9 112.0(3)
C8 Si2 C9 105.9(3)
C7 Si2 C9 106.0(3)
C13 Si3 C12 112.3(3)
C13 Si3 C11 111.9(3)
C12 Si3 C11 107.4(4)
C13 Si3 C10 109.6(3)
C12 Si3 C10 110.0(4)
C11 Si3 C10 105.5(3)
C15 Si4 C18 110.1(3)
C15 Si4 C16 110.4(2)
C18 Si4 C16 110.7(3)
C15 Si4 C17 108.3(3)
C18 Si4 C17 107.3(3)
C16 Si4 C17 109.8(3)
C15 Si4 Ho1 55.53(16)
C18 Si4 Ho1 131.3(2)
C16 Si4 Ho1 55.07(16)
C17 Si4 Ho1 121.4(2)
C27 Si6 C26 109.6(3)
C27 Si6 C25 110.7(3)
C26 Si6 C25 111.2(3)
C27 Si6 C24 109.0(3)
C26 Si6 C24 105.3(3)
C25 Si6 C24 110.9(2)
C27 Si6 Ho2 126.5(2)
C26 Si6 Ho2 123.8(2)
C25 Si6 Ho2 54.66(16)
C24 Si6 Ho2 56.24(16)
C35 O2 C32 108.0(5)
C35 O2 Ho2 126.1(4)
C32 O2 Ho2 125.9(4)
Si1 C1 H1A 109.5
Si1 C1 H1B 109.5
H1A C1 H1B 109.5
Si1 C1 H1C 109.5
H1A C1 H1C 109.5
H1B C1 H1C 109.5
Si1 C2 H2A 109.5
Si1 C2 H2B 109.5
H2A C2 H2B 109.5
Si1 C2 H2C 109.5
H2A C2 H2C 109.5
H2B C2 H2C 109.5
Si1 C3 H3A 109.5
Si1 C3 H3B 109.5
H3A C3 H3B 109.5
Si1 C3 H3C 109.5
H3A C3 H3C 109.5
H3B C3 H3C 109.5
C5 C4 Si1 121.7(4)
C5 C4 Ho1 77.3(3)
Si1 C4 Ho1 145.2(3)
C5 C4 H4 101.9
Si1 C4 H4 101.9
Ho1 C4 H4 101.9
C6 C5 C4 126.2(5)
C6 C5 Ho1 68.5(3)
C4 C5 Ho1 71.0(3)
C6 C5 H5 114.0
C4 C5 H5 114.0
Ho1 C5 H5 114.0
C5 C6 Si2 111.7(4)
C5 C6 Ho2 138.4(4)
Si2 C6 Ho2 107.3(2)
C5 C6 Ho1 79.9(3)
Si2 C6 Ho1 138.5(3)
Ho2 C6 Ho1 80.70(16)
Si2 C7 H7A 109.5
Si2 C7 H7B 109.5
H7A C7 H7B 109.5
Si2 C7 H7C 109.5
H7A C7 H7C 109.5
H7B C7 H7C 109.5
Si2 C8 H8A 109.5
Si2 C8 H8B 109.5
H8A C8 H8B 109.5
Si2 C8 H8C 109.5
H8A C8 H8C 109.5
H8B C8 H8C 109.5
Si2 C9 H9A 109.5
Si2 C9 H9B 109.5
H9A C9 H9B 109.5
Si2 C9 H9C 109.5
H9A C9 H9C 109.5
H9B C9 H9C 109.5
Si3 C10 H10A 109.5
Si3 C10 H10B 109.5
H10A C10 H10B 109.5
Si3 C10 H10C 109.5
H10A C10 H10C 109.5
H10B C10 H10C 109.5
Si3 C11 H11A 109.5
Si3 C11 H11B 109.5
H11A C11 H11B 109.5
Si3 C11 H11C 109.5
H11A C11 H11C 109.5
H11B C11 H11C 109.5
Si3 C12 H12A 109.5
Si3 C12 H12B 109.5
H12A C12 H12B 109.5
Si3 C12 H12C 109.5
H12A C12 H12C 109.5
H12B C12 H12C 109.5
C14 C13 Si3 122.9(4)
C14 C13 Ho1 74.1(3)
Si3 C13 Ho1 134.3(3)
C14 C13 H13 106.9
Si3 C13 H13 106.9
Ho1 C13 H13 106.9
C13 C14 C15 127.1(5)
C13 C14 Ho1 75.7(3)
C15 C14 Ho1 71.4(3)
C13 C14 H14 115.6
C15 C14 H14 115.6
Ho1 C14 H14 115.6
C14 C15 Si4 124.8(4)
C14 C15 Ho1 77.7(3)
Si4 C15 Ho1 88.34(19)
C14 C15 H15 117.0
Si4 C15 H15 117.0
Ho1 C15 H15 117.0
Si4 C16 Ho2 164.3(3)
Si4 C16 Ho1 88.3(2)
Ho2 C16 Ho1 77.60(15)
Si4 C16 H16A 114.0
Ho2 C16 H16A 66.9
Ho1 C16 H16A 113.9
Si4 C16 H16B 114.0
Ho2 C16 H16B 78.5
Ho1 C16 H16B 113.9
H16A C16 H16B 111.1
Si4 C17 H17A 109.5
Si4 C17 H17B 109.5
H17A C17 H17B 109.5
Si4 C17 H17C 109.5
H17A C17 H17C 109.5
H17B C17 H17C 109.5
Si4 C18 H18A 109.5
Si4 C18 H18B 109.5
H18A C18 H18B 109.5
Si4 C18 H18C 109.5
H18A C18 H18C 109.5
H18B C18 H18C 109.5
C22 Si5 C21 112.6(6)
C22 Si5 C19 110.7(6)
C21 Si5 C19 108.7(6)
C22 Si5 C20 110.7(7)
C21 Si5 C20 106.9(6)
C19 Si5 C20 106.9(7)
C22 Si5' C21' 104.5(18)
C22 Si5' C19' 120.0(19)
C21' Si5' C19' 108.0(16)
C22 Si5' C20' 107(2)
C21' Si5' C20' 109.5(17)
C19' Si5' C20' 107.8(18)
C23 C22 Si5 124.0(4)
C23 C22 Si5' 128.2(7)
Si5 C22 Si5' 12.2(4)
C23 C22 Ho2 75.1(3)
Si5 C22 Ho2 138.6(5)
Si5' C22 Ho2 126.5(6)
C23 C22 H22 104.6
Si5 C22 H22 104.6
Si5' C22 H22 111.6
Ho2 C22 H22 104.6
C22 C23 C24 127.2(5)
C22 C23 Ho2 74.9(3)
C24 C23 Ho2 70.2(3)
C22 C23 H23 115.2
C24 C23 H23 115.2
Ho2 C23 H23 115.2
C23 C24 Si6 125.5(4)
C23 C24 Ho2 79.1(3)
Si6 C24 Ho2 86.19(19)
C23 C24 H24 116.8
Si6 C24 H24 116.8
Ho2 C24 H24 116.8
Si6 C25 Ho2 87.87(19)
Si6 C25 Ho1 164.2(3)
Ho2 C25 Ho1 76.49(14)
Si6 C25 H25A 114.0
Ho2 C25 H25A 113.9
Ho1 C25 H25A 71.6
Si6 C25 H25B 114.2
Ho2 C25 H25B 114.0
Ho1 C25 H25B 74.9
H25A C25 H25B 111.2
Si6 C26 H26A 109.5
Si6 C26 H26B 109.5
H26A C26 H26B 109.5
Si6 C26 H26C 109.5
H26A C26 H26C 109.5
H26B C26 H26C 109.5
Si6 C27 H27A 109.5
Si6 C27 H27B 109.5
H27A C27 H27B 109.5
Si6 C27 H27C 109.5
H27A C27 H27C 109.5
H27B C27 H27C 109.5
O2 C32 C33 107.1(6)
O2 C32 H32A 110.3
C33 C32 H32A 110.3
O2 C32 H32B 110.3
C33 C32 H32B 110.3
H32A C32 H32B 108.5
C32 C33 C34 105.0(6)
C32 C33 H33A 110.8
C34 C33 H33A 110.8
C32 C33 H33B 110.8
C34 C33 H33B 110.8
H33A C33 H33B 108.8
C35 C34 C33 106.5(6)
C35 C34 H34A 110.4
C33 C34 H34A 110.4
C35 C34 H34B 110.4
C33 C34 H34B 110.4
H34A C34 H34B 108.6
O2 C35 C34 108.0(6)
O2 C35 H35A 110.1
C34 C35 H35A 110.1
O2 C35 H35B 110.1
C34 C35 H35B 110.1
H35A C35 H35B 108.4
C31 O1 C28 109.9(5)
C31 O1 Ho1 130.6(5)
C28 O1 Ho1 119.4(4)
O1 C28 C29 105.9(7)
O1 C28 H28A 110.6
C29 C28 H28A 110.6
O1 C28 H28B 110.6
C29 C28 H28B 110.6
H28A C28 H28B 108.7
C28 C29 C30 105.1(7)
C28 C29 H29A 110.7
C30 C29 H29A 110.7
C28 C29 H29B 110.7
C30 C29 H29B 110.7
H29A C29 H29B 108.8
C29 C30 C31 104.8(7)
C29 C30 H30A 110.8
C31 C30 H30A 110.8
C29 C30 H30B 110.8
C31 C30 H30B 110.8
H30A C30 H30B 108.9
O1 C31 C30 105.6(6)
O1 C31 H31A 110.6
C30 C31 H31A 110.6
O1 C31 H31B 110.6
C30 C31 H31B 110.6
H31A C31 H31B 108.8
C31' O1' C28' 109.9(11)
C31' O1' Ho1 125.6(11)
C28' O1' Ho1 122.46(16)
O1' C28' C29' 106.0(14)
O1' C28' H28C 110.5
C29' C28' H28C 110.5
O1' C28' H28D 110.5
C29' C28' H28D 110.5
H28C C28' H28D 108.7
C28' C29' C30' 107.4(17)
C28' C29' H29C 110.2
C30' C29' H29C 110.2
C28' C29' H29D 110.2
C30' C29' H29D 110.2
H29C C29' H29D 108.5
C29' C30' C31' 105.5(17)
C29' C30' H30C 110.6
C31' C30' H30C 110.6
C29' C30' H30D 110.6
C31' C30' H30D 110.6
H30C C30' H30D 108.8
O1' C31' C30' 106.9(15)
O1' C31' H31C 110.3
C30' C31' H31C 110.3
O1' C31' H31D 110.3
C30' C31' H31D 110.3
H31C C31' H31D 108.6

loop_
_geom_bond_atom_site_label_1
_geom_bond_atom_site_label_2
_geom_bond_distance
Ho1 O1' 2.376(6)
Ho1 O1 2.383(4)
Ho1 C6 2.500(5)
Ho1 C4 2.564(5)
Ho1 C16 2.570(5)
Ho1 C15 2.584(5)
Ho1 C25 2.629(5)
Ho1 C5 2.645(5)
Ho1 C14 2.663(5)
Ho1 C13 2.683(5)
Ho1 Si4 3.1328(15)
Ho1 Ho2 3.1874(4)
Ho1 H25A 2.4986
Ho1 H25B 2.5534
Ho2 O2 2.367(4)
Ho2 C6 2.422(5)
Ho2 C16 2.517(5)
Ho2 C25 2.519(5)
Ho2 C24 2.571(5)
Ho2 C22 2.681(5)
Ho2 C23 2.683(5)
Ho2 Si6 3.0855(15)
Ho2 H16A 2.3157
Ho2 H16B 2.5084
Si1 C4 1.840(5)
Si1 C1 1.863(6)
Si1 C3 1.874(6)
Si1 C2 1.875(6)
Si2 C6 1.853(5)
Si2 C8 1.877(6)
Si2 C7 1.882(6)
Si2 C9 1.883(6)
Si3 C13 1.840(5)
Si3 C12 1.858(7)
Si3 C11 1.863(7)
Si3 C10 1.867(7)
Si4 C15 1.848(6)
Si4 C18 1.870(6)
Si4 C16 1.872(5)
Si4 C17 1.877(6)
Si6 C27 1.873(6)
Si6 C26 1.874(6)
Si6 C25 1.879(5)
Si6 C24 1.886(6)
O2 C35 1.446(8)
O2 C32 1.453(7)
C1 H1A 0.9800
C1 H1B 0.9800
C1 H1C 0.9800
C2 H2A 0.9800
C2 H2B 0.9800
C2 H2C 0.9800
C3 H3A 0.9800
C3 H3B 0.9800
C3 H3C 0.9800
C4 C5 1.425(7)
C4 H4 1.0000
C5 C6 1.410(7)
C5 H5 1.0000
C7 H7A 0.9800
C7 H7B 0.9800
C7 H7C 0.9800
C8 H8A 0.9800
C8 H8B 0.9800
C8 H8C 0.9800
C9 H9A 0.9800
C9 H9B 0.9800
C9 H9C 0.9800
C10 H10A 0.9800
C10 H10B 0.9800
C10 H10C 0.9800
C11 H11A 0.9800
C11 H11B 0.9800
C11 H11C 0.9800
C12 H12A 0.9800
C12 H12B 0.9800
C12 H12C 0.9800
C13 C14 1.391(7)
C13 H13 1.0000
C14 C15 1.400(8)
C14 H14 1.0000
C15 H15 1.0000
C16 H16A 0.9600
C16 H16B 0.9600
C17 H17A 0.9800
C17 H17B 0.9800
C17 H17C 0.9800
C18 H18A 0.9800
C18 H18B 0.9800
C18 H18C 0.9800
Si5 C22 1.843(7)
Si5 C21 1.865(8)
Si5 C19 1.869(10)
Si5 C20 1.887(10)
C19 H19A 0.9800
C19 H19B 0.9800
C19 H19C 0.9800
C20 H20A 0.9800
C20 H20B 0.9800
C20 H20C 0.9800
C21 H21A 0.9800
C21 H21B 0.9800
C21 H21C 0.9800
Si5' C22 1.850(13)
Si5' C21' 1.861(16)
Si5' C19' 1.868(17)
Si5' C20' 1.878(18)
C19' H19D 0.9800
C19' H19E 0.9800
C19' H19F 0.9800
C20' H20D 0.9800
C20' H20E 0.9800
C20' H20F 0.9800
C21' H21D 0.9800
C21' H21E 0.9800
C21' H21F 0.9800
C22 C23 1.387(8)
C22 H22 1.0000
C23 C24 1.393(8)
C23 H23 1.0000
C24 H24 1.0000
C25 H25A 0.9600
C25 H25B 0.9601
C26 H26A 0.9800
C26 H26B 0.9800
C26 H26C 0.9800
C27 H27A 0.9800
C27 H27B 0.9800
C27 H27C 0.9800
C32 C33 1.461(10)
C32 H32A 0.9900
C32 H32B 0.9900
C33 C34 1.495(11)
C33 H33A 0.9900
C33 H33B 0.9900
C34 C35 1.454(10)
C34 H34A 0.9900
C34 H34B 0.9900
C35 H35A 0.9900
C35 H35B 0.9900
O1 C31 1.443(8)
O1 C28 1.452(8)
C28 C29 1.461(11)
C28 H28A 0.9900
C28 H28B 0.9900
C29 C30 1.492(14)
C29 H29A 0.9900
C29 H29B 0.9900
C30 C31 1.498(10)
C30 H30A 0.9900
C30 H30B 0.9900
C31 H31A 0.9900
C31 H31B 0.9900
O1' C31' 1.436(17)
O1' C28' 1.4488
C28' C29' 1.455(19)
C28' H28C 0.9900
C28' H28D 0.9900
C29' C30' 1.48(2)
C29' H29C 0.9900
C29' H29D 0.9900
C30' C31' 1.491(19)
C30' H30C 0.9900
C30' H30D 0.9900
C31' H31C 0.9900
C31' H31D 0.9900

loop_
_geom_torsion_atom_site_label_1
_geom_torsion_atom_site_label_2
_geom_torsion_atom_site_label_3
_geom_torsion_atom_site_label_4
_geom_torsion
O1' Ho1 Ho2 O2 112.0(3)
O1 Ho1 Ho2 O2 110.6(2)
C6 Ho1 Ho2 O2 59.25(19)
C4 Ho1 Ho2 O2 12.10(17)
C16 Ho1 Ho2 O2 -72.5(2)
C15 Ho1 Ho2 O2 -68.15(19)
C25 Ho1 Ho2 O2 172.2(2)
C5 Ho1 Ho2 O2 40.25(17)
C14 Ho1 Ho2 O2 -104.9(2)
C13 Ho1 Ho2 O2 -134.31(17)
Si4 Ho1 Ho2 O2 -68.40(12)
O1' Ho1 Ho2 C6 52.7(4)
O1 Ho1 Ho2 C6 51.4(2)
C4 Ho1 Ho2 C6 -47.16(19)
C16 Ho1 Ho2 C6 -131.8(2)
C15 Ho1 Ho2 C6 -127.4(2)
C25 Ho1 Ho2 C6 112.9(2)
C5 Ho1 Ho2 C6 -19.00(19)
C14 Ho1 Ho2 C6 -164.2(2)
C13 Ho1 Ho2 C6 166.4(2)
Si4 Ho1 Ho2 C6 -127.65(16)
O1' Ho1 Ho2 C16 -175.5(4)
O1 Ho1 Ho2 C16 -176.9(2)
C6 Ho1 Ho2 C16 131.8(2)
C4 Ho1 Ho2 C16 84.6(2)
C15 Ho1 Ho2 C16 4.4(2)
C25 Ho1 Ho2 C16 -115.3(2)
C5 Ho1 Ho2 C16 112.8(2)
C14 Ho1 Ho2 C16 -32.4(2)
C13 Ho1 Ho2 C16 -61.8(2)
Si4 Ho1 Ho2 C16 4.11(17)
O1' Ho1 Ho2 C25 -60.2(4)
O1 Ho1 Ho2 C25 -61.6(2)
C6 Ho1 Ho2 C25 -112.9(2)
C4 Ho1 Ho2 C25 -160.1(2)
C16 Ho1 Ho2 C25 115.3(2)
C15 Ho1 Ho2 C25 119.7(2)
C5 Ho1 Ho2 C25 -131.9(2)
C14 Ho1 Ho2 C25 82.9(2)
C13 Ho1 Ho2 C25 53.5(2)
Si4 Ho1 Ho2 C25 119.40(17)
O1' Ho1 Ho2 C24 -57.4(4)
O1 Ho1 Ho2 C24 -58.8(2)
C6 Ho1 Ho2 C24 -110.2(2)
C4 Ho1 Ho2 C24 -157.3(2)
C16 Ho1 Ho2 C24 118.1(2)
C15 Ho1 Ho2 C24 122.4(2)
C25 Ho1 Ho2 C24 2.8(2)
C5 Ho1 Ho2 C24 -129.2(2)
C14 Ho1 Ho2 C24 85.7(2)
C13 Ho1 Ho2 C24 56.3(2)
Si4 Ho1 Ho2 C24 122.19(17)
O1' Ho1 Ho2 C22 -128.0(3)
O1 Ho1 Ho2 C22 -129.3(2)
C6 Ho1 Ho2 C22 179.3(2)
C4 Ho1 Ho2 C22 132.13(18)
C16 Ho1 Ho2 C22 47.5(2)
C15 Ho1 Ho2 C22 51.9(2)
C25 Ho1 Ho2 C22 -67.8(2)
C5 Ho1 Ho2 C22 160.29(18)
C14 Ho1 Ho2 C22 15.1(2)
C13 Ho1 Ho2 C22 -14.27(18)
Si4 Ho1 Ho2 C22 51.64(14)
O1' Ho1 Ho2 C23 -97.1(4)
O1 Ho1 Ho2 C23 -98.5(3)
C6 Ho1 Ho2 C23 -149.8(3)
C4 Ho1 Ho2 C23 163.0(2)
C16 Ho1 Ho2 C23 78.4(3)
C15 Ho1 Ho2 C23 82.8(2)
C25 Ho1 Ho2 C23 -36.9(3)
C5 Ho1 Ho2 C23 -168.8(2)
C14 Ho1 Ho2 C23 46.0(3)
C13 Ho1 Ho2 C23 16.6(2)
Si4 Ho1 Ho2 C23 82.5(2)
O1' Ho1 Ho2 Si6 -58.9(3)
O1 Ho1 Ho2 Si6 -60.32(18)
C6 Ho1 Ho2 Si6 -111.68(16)
C4 Ho1 Ho2 Si6 -158.84(12)
C16 Ho1 Ho2 Si6 116.55(17)
C15 Ho1 Ho2 Si6 120.91(15)
C25 Ho1 Ho2 Si6 1.26(17)
C5 Ho1 Ho2 Si6 -130.69(12)
C14 Ho1 Ho2 Si6 84.16(18)
C13 Ho1 Ho2 Si6 54.76(13)
Si4 Ho1 Ho2 Si6 120.66(4)
O1' Ho1 Si4 C15 -0.7(4)
O1 Ho1 Si4 C15 0.8(3)
C6 Ho1 Si4 C15 138.7(2)
C4 Ho1 Si4 C15 88.4(2)
C16 Ho1 Si4 C15 -175.0(3)
C25 Ho1 Si4 C15 -134.9(2)
C5 Ho1 Si4 C15 105.7(2)
C14 Ho1 Si4 C15 -28.9(3)
C13 Ho1 Si4 C15 -60.1(2)
Ho2 Ho1 Si4 C15 179.6(2)
O1' Ho1 Si4 C18 86.5(4)
O1 Ho1 Si4 C18 88.1(4)
C6 Ho1 Si4 C18 -134.0(3)
C4 Ho1 Si4 C18 175.7(3)
C16 Ho1 Si4 C18 -87.8(4)
C15 Ho1 Si4 C18 87.3(4)
C25 Ho1 Si4 C18 -47.7(3)
C5 Ho1 Si4 C18 -167.0(3)
C14 Ho1 Si4 C18 58.4(3)
C13 Ho1 Si4 C18 27.2(3)
Ho2 Ho1 Si4 C18 -93.1(3)
O1' Ho1 Si4 C16 174.3(4)
O1 Ho1 Si4 C16 175.9(3)
C6 Ho1 Si4 C16 -46.2(3)
C4 Ho1 Si4 C16 -96.6(2)
C15 Ho1 Si4 C16 175.0(3)
C25 Ho1 Si4 C16 40.1(3)
C5 Ho1 Si4 C16 -79.2(2)
C14 Ho1 Si4 C16 146.2(3)
C13 Ho1 Si4 C16 115.0(3)
Ho2 Ho1 Si4 C16 -5.3(2)
O1' Ho1 Si4 C17 -92.4(4)
O1 Ho1 Si4 C17 -90.8(3)
C6 Ho1 Si4 C17 47.1(3)
C4 Ho1 Si4 C17 -3.2(3)
C16 Ho1 Si4 C17 93.3(3)
C15 Ho1 Si4 C17 -91.6(3)
C25 Ho1 Si4 C17 133.5(3)
C5 Ho1 Si4 C17 14.1(3)
C14 Ho1 Si4 C17 -120.5(3)
C13 Ho1 Si4 C17 -151.7(3)
Ho2 Ho1 Si4 C17 88.0(2)
O2 Ho2 Si6 C27 102.2(3)
C6 Ho2 Si6 C27 -141.2(3)
C16 Ho2 Si6 C27 -43.4(3)
C25 Ho2 Si6 C27 -90.8(3)
C24 Ho2 Si6 C27 89.5(3)
C22 Ho2 Si6 C27 31.3(3)
C23 Ho2 Si6 C27 61.7(3)
Ho1 Ho2 Si6 C27 -92.4(3)
O2 Ho2 Si6 C26 -73.7(3)
C6 Ho2 Si6 C26 42.9(3)
C16 Ho2 Si6 C26 140.8(3)
C25 Ho2 Si6 C26 93.4(3)
C24 Ho2 Si6 C26 -86.3(3)
C22 Ho2 Si6 C26 -144.5(3)
C23 Ho2 Si6 C26 -114.1(3)
Ho1 Ho2 Si6 C26 91.8(3)
O2 Ho2 Si6 C25 -167.1(3)
C6 Ho2 Si6 C25 -50.5(3)
C16 Ho2 Si6 C25 47.4(3)
C24 Ho2 Si6 C25 -179.7(3)
C22 Ho2 Si6 C25 122.1(3)
C23 Ho2 Si6 C25 152.5(3)
Ho1 Ho2 Si6 C25 -1.7(2)
O2 Ho2 Si6 C24 12.6(3)
C6 Ho2 Si6 C24 129.2(3)
C16 Ho2 Si6 C24 -132.9(3)
C25 Ho2 Si6 C24 179.7(3)
C22 Ho2 Si6 C24 -58.2(2)
C23 Ho2 Si6 C24 -27.8(3)
Ho1 Ho2 Si6 C24 178.0(2)
C6 Ho2 O2 C35 20.7(6)
C16 Ho2 O2 C35 -70.1(7)
C25 Ho2 O2 C35 23.9(13)
C24 Ho2 O2 C35 150.2(6)
C22 Ho2 O2 C35 -153.6(6)
C23 Ho2 O2 C35 176.4(6)
Si6 Ho2 O2 C35 142.0(6)
Ho1 Ho2 O2 C35 -21.0(7)
C6 Ho2 O2 C32 -158.5(5)
C16 Ho2 O2 C32 110.7(5)
C25 Ho2 O2 C32 -155.3(9)
C24 Ho2 O2 C32 -29.1(5)
C22 Ho2 O2 C32 27.2(5)
C23 Ho2 O2 C32 -2.8(5)
Si6 Ho2 O2 C32 -37.2(6)
Ho1 Ho2 O2 C32 159.8(5)
C1 Si1 C4 C5 153.9(5)
C3 Si1 C4 C5 -86.0(5)
C2 Si1 C4 C5 33.9(5)
C1 Si1 C4 Ho1 38.3(6)
C3 Si1 C4 Ho1 158.3(4)
C2 Si1 C4 Ho1 -81.8(5)
O1' Ho1 C4 C5 -77.5(3)
O1 Ho1 C4 C5 -71.4(3)
C6 Ho1 C4 C5 21.0(3)
C16 Ho1 C4 C5 110.7(3)
C15 Ho1 C4 C5 -176.2(3)
C25 Ho1 C4 C5 37.9(4)
C14 Ho1 C4 C5 -159.7(3)
C13 Ho1 C4 C5 -166.2(3)
Si4 Ho1 C4 C5 147.2(3)
Ho2 Ho1 C4 C5 60.4(3)
O1' Ho1 C4 Si1 50.7(5)
O1 Ho1 C4 Si1 56.8(5)
C6 Ho1 C4 Si1 149.1(5)
C16 Ho1 C4 Si1 -121.1(5)
C15 Ho1 C4 Si1 -48.1(5)
C25 Ho1 C4 Si1 166.1(4)
C5 Ho1 C4 Si1 128.2(6)
C14 Ho1 C4 Si1 -31.5(5)
C13 Ho1 C4 Si1 -38.0(6)
Si4 Ho1 C4 Si1 -84.6(5)
Ho2 Ho1 C4 Si1 -171.4(5)
Si1 C4 C5 C6 169.0(4)
Ho1 C4 C5 C6 -42.9(5)
Si1 C4 C5 Ho1 -148.1(4)
O1' Ho1 C5 C6 -112.3(3)
O1 Ho1 C5 C6 -107.2(3)
C4 Ho1 C5 C6 143.9(5)
C16 Ho1 C5 C6 73.6(3)
C15 Ho1 C5 C6 147.9(3)
C25 Ho1 C5 C6 -9.7(3)
C14 Ho1 C5 C6 172.7(3)
C13 Ho1 C5 C6 -173.2(6)
Si4 Ho1 C5 C6 109.8(3)
Ho2 Ho1 C5 C6 27.7(3)
O1' Ho1 C5 C4 103.8(3)
O1 Ho1 C5 C4 109.0(3)
C6 Ho1 C5 C4 -143.9(5)
C16 Ho1 C5 C4 -70.3(3)
C15 Ho1 C5 C4 4.1(3)
C25 Ho1 C5 C4 -153.5(3)
C14 Ho1 C5 C4 28.8(4)
C13 Ho1 C5 C4 43.0(8)
Si4 Ho1 C5 C4 -34.0(3)
Ho2 Ho1 C5 C4 -116.1(3)
C4 C5 C6 Si2 -177.9(4)
Ho1 C5 C6 Si2 138.4(3)
C4 C5 C6 Ho2 -19.6(8)
Ho1 C5 C6 Ho2 -63.3(4)
C4 C5 C6 Ho1 43.7(5)
C8 Si2 C6 C5 -94.1(4)
C7 Si2 C6 C5 145.1(4)
C9 Si2 C6 C5 28.1(5)
C8 Si2 C6 Ho2 100.7(3)
C7 Si2 C6 Ho2 -20.1(3)
C9 Si2 C6 Ho2 -137.1(3)
C8 Si2 C6 Ho1 5.2(5)
C7 Si2 C6 Ho1 -115.6(4)
C9 Si2 C6 Ho1 127.4(4)
O2 Ho2 C6 C5 -69.3(5)
C16 Ho2 C6 C5 27.1(5)
C25 Ho2 C6 C5 111.2(5)
C24 Ho2 C6 C5 175.8(5)
C22 Ho2 C6 C5 58.2(15)
C23 Ho2 C6 C5 -165.3(5)
Si6 Ho2 C6 C5 139.5(5)
Ho1 Ho2 C6 C5 63.0(5)
O2 Ho2 C6 Si2 89.7(2)
C16 Ho2 C6 Si2 -174.0(2)
C25 Ho2 C6 Si2 -89.9(2)
C24 Ho2 C6 Si2 -25.3(3)
C22 Ho2 C6 Si2 -142.9(12)
C23 Ho2 C6 Si2 -6.4(5)
Si6 Ho2 C6 Si2 -61.6(2)
Ho1 Ho2 C6 Si2 -138.0(3)
O2 Ho2 C6 Ho1 -132.30(14)
C16 Ho2 C6 Ho1 -35.97(16)
C25 Ho2 C6 Ho1 48.20(15)
C24 Ho2 C6 Ho1 112.74(19)
C22 Ho2 C6 Ho1 -4.8(14)
C23 Ho2 C6 Ho1 131.7(4)
Si6 Ho2 C6 Ho1 76.47(12)
O1' Ho1 C6 C5 70.1(4)
O1 Ho1 C6 C5 72.9(3)
C4 Ho1 C6 C5 -21.0(3)
C16 Ho1 C6 C5 -107.9(3)
C15 Ho1 C6 C5 -46.9(4)
C25 Ho1 C6 C5 170.7(3)
C14 Ho1 C6 C5 -23.8(9)
C13 Ho1 C6 C5 174.8(4)
Si4 Ho1 C6 C5 -82.4(3)
Ho2 Ho1 C6 C5 -143.1(4)
O1' Ho1 C6 Si2 -41.2(4)
O1 Ho1 C6 Si2 -38.4(4)
C4 Ho1 C6 Si2 -132.3(4)
C16 Ho1 C6 Si2 140.7(4)
C15 Ho1 C6 Si2 -158.2(3)
C25 Ho1 C6 Si2 59.4(4)
C5 Ho1 C6 Si2 -111.3(5)
C14 Ho1 C6 Si2 -135.1(7)
C13 Ho1 C6 Si2 63.5(7)
Si4 Ho1 C6 Si2 166.3(3)
Ho2 Ho1 C6 Si2 105.6(4)
O1' Ho1 C6 Ho2 -146.8(2)
O1 Ho1 C6 Ho2 -144.00(15)
C4 Ho1 C6 Ho2 122.1(2)
C16 Ho1 C6 Ho2 35.14(16)
C15 Ho1 C6 Ho2 96.2(2)
C25 Ho1 C6 Ho2 -46.21(15)
C5 Ho1 C6 Ho2 143.1(4)
C14 Ho1 C6 Ho2 119.2(7)
C13 Ho1 C6 Ho2 -42.1(6)
Si4 Ho1 C6 Ho2 60.70(14)
C12 Si3 C13 C14 153.5(5)
C11 Si3 C13 C14 -85.7(5)
C10 Si3 C13 C14 31.0(6)
C12 Si3 C13 Ho1 53.4(5)
C11 Si3 C13 Ho1 174.3(4)
C10 Si3 C13 Ho1 -69.1(4)
O1' Ho1 C13 C14 -80.8(3)
O1 Ho1 C13 C14 -85.1(3)
C6 Ho1 C13 C14 172.1(5)
C4 Ho1 C13 C14 12.5(4)
C16 Ho1 C13 C14 94.9(3)
C15 Ho1 C13 C14 24.3(3)
C25 Ho1 C13 C14 176.1(3)
C5 Ho1 C13 C14 -19.5(8)
Si4 Ho1 C13 C14 62.1(3)
Ho2 Ho1 C13 C14 137.7(3)
O1' Ho1 C13 Si3 40.0(4)
O1 Ho1 C13 Si3 35.7(4)
C6 Ho1 C13 Si3 -67.2(7)
C4 Ho1 C13 Si3 133.2(3)
C16 Ho1 C13 Si3 -144.4(4)
C15 Ho1 C13 Si3 145.1(4)
C25 Ho1 C13 Si3 -63.1(4)
C5 Ho1 C13 Si3 101.3(7)
C14 Ho1 C13 Si3 120.7(5)
Si4 Ho1 C13 Si3 -177.2(4)
Ho2 Ho1 C13 Si3 -101.6(3)
Si3 C13 C14 C15 174.3(4)
Ho1 C13 C14 C15 -52.8(5)
Si3 C13 C14 Ho1 -132.9(4)
O1' Ho1 C14 C13 95.3(4)
O1 Ho1 C14 C13 93.7(3)
C6 Ho1 C14 C13 -168.6(7)
C4 Ho1 C14 C13 -171.2(3)
C16 Ho1 C14 C13 -84.8(3)
C15 Ho1 C14 C13 -137.9(5)
C25 Ho1 C14 C13 -4.2(4)
C5 Ho1 C14 C13 173.4(3)
Si4 Ho1 C14 C13 -104.2(3)
Ho2 Ho1 C14 C13 -60.4(4)
O1' Ho1 C14 C15 -126.8(4)
O1 Ho1 C14 C15 -128.4(3)
C6 Ho1 C14 C15 -30.7(9)
C4 Ho1 C14 C15 -33.3(4)
C16 Ho1 C14 C15 53.1(3)
C25 Ho1 C14 C15 133.7(3)
C5 Ho1 C14 C15 -48.7(4)
C13 Ho1 C14 C15 137.9(5)
Si4 Ho1 C14 C15 33.7(3)
Ho2 Ho1 C14 C15 77.5(4)
C13 C14 C15 Si4 -24.6(8)
Ho1 C14 C15 Si4 -79.2(4)
C13 C14 C15 Ho1 54.6(5)
C18 Si4 C15 C14 -53.2(5)
C16 Si4 C15 C14 69.4(5)
C17 Si4 C15 C14 -170.3(5)
Ho1 Si4 C15 C14 73.7(4)
C18 Si4 C15 Ho1 -126.9(2)
C16 Si4 C15 Ho1 -4.3(3)
C17 Si4 C15 Ho1 116.0(2)
O1' Ho1 C15 C14 53.3(4)
O1 Ho1 C15 C14 54.3(4)
C6 Ho1 C15 C14 170.5(3)
C4 Ho1 C15 C14 148.1(3)
C16 Ho1 C15 C14 -123.1(4)
C25 Ho1 C15 C14 -62.9(4)
C5 Ho1 C15 C14 145.9(3)
C13 Ho1 C15 C14 -23.8(3)
Si4 Ho1 C15 C14 -126.2(4)
Ho2 Ho1 C15 C14 -126.6(3)
O1' Ho1 C15 Si4 179.5(3)
O1 Ho1 C15 Si4 -179.5(2)
C6 Ho1 C15 Si4 -63.2(3)
C4 Ho1 C15 Si4 -85.7(2)
C16 Ho1 C15 Si4 3.10(19)
C25 Ho1 C15 Si4 63.3(3)
C5 Ho1 C15 Si4 -87.8(2)
C14 Ho1 C15 Si4 126.2(4)
C13 Ho1 C15 Si4 102.4(2)
Ho2 Ho1 C15 Si4 -0.4(3)
C15 Si4 C16 Ho2 30.0(12)
C18 Si4 C16 Ho2 152.2(11)
C17 Si4 C16 Ho2 -89.4(11)
Ho1 Si4 C16 Ho2 25.6(10)
C15 Si4 C16 Ho1 4.4(3)
C18 Si4 C16 Ho1 126.6(2)
C17 Si4 C16 Ho1 -115.1(3)
O2 Ho2 C16 Si4 98.0(11)
C6 Ho2 C16 Si4 9.0(11)
C25 Ho2 C16 Si4 -73.1(11)
C24 Ho2 C16 Si4 -136.9(11)
C22 Ho2 C16 Si4 -167.3(12)
C23 Ho2 C16 Si4 -165.5(11)
Si6 Ho2 C16 Si4 -99.8(11)
Ho1 Ho2 C16 Si4 -26.3(10)
O2 Ho2 C16 Ho1 124.33(14)
C6 Ho2 C16 Ho1 35.27(16)
C25 Ho2 C16 Ho1 -46.77(16)
C24 Ho2 C16 Ho1 -110.6(2)
C22 Ho2 C16 Ho1 -141.01(16)
C23 Ho2 C16 Ho1 -139.22(15)
Si6 Ho2 C16 Ho1 -73.50(13)
O1' Ho1 C16 Si4 -27.9(17)
O1 Ho1 C16 Si4 -57(3)
C6 Ho1 C16 Si4 139.1(2)
C4 Ho1 C16 Si4 79.1(2)
C15 Ho1 C16 Si4 -3.06(19)
C25 Ho1 C16 Si4 -142.2(2)
C5 Ho1 C16 Si4 108.8(2)
C14 Ho1 C16 Si4 -28.5(2)
C13 Ho1 C16 Si4 -58.6(2)
Ho2 Ho1 C16 Si4 173.1(3)
O1' Ho1 C16 Ho2 159.0(15)
O1 Ho1 C16 Ho2 130(3)
C6 Ho1 C16 Ho2 -34.03(15)
C4 Ho1 C16 Ho2 -94.00(16)
C15 Ho1 C16 Ho2 -176.2(2)
C25 Ho1 C16 Ho2 44.68(15)
C5 Ho1 C16 Ho2 -64.28(16)
C14 Ho1 C16 Ho2 158.35(16)
C13 Ho1 C16 Ho2 128.29(16)
Si4 Ho1 C16 Ho2 -173.1(3)
C21 Si5 C22 C23 15.2(8)
C19 Si5 C22 C23 137.2(8)
C20 Si5 C22 C23 -104.5(8)
C21 Si5 C22 Si5' -99(3)
C19 Si5 C22 Si5' 23(3)
C20 Si5 C22 Si5' 141(4)
C21 Si5 C22 Ho2 -92.1(6)
C19 Si5 C22 Ho2 29.9(8)
C20 Si5 C22 Ho2 148.3(7)
C21' Si5' C22 C23 1.7(15)
C19' Si5' C22 C23 123(2)
C20' Si5' C22 C23 -114.3(19)
C21' Si5' C22 Si5 76(4)
C19' Si5' C22 Si5 -163(4)
C20' Si5' C22 Si5 -40(4)
C21' Si5' C22 Ho2 -98.4(12)
C19' Si5' C22 Ho2 23(2)
C20' Si5' C22 Ho2 145.7(17)
O2 Ho2 C22 C23 -87.6(3)
C6 Ho2 C22 C23 145.3(12)
C16 Ho2 C22 C23 176.7(3)
C25 Ho2 C22 C23 92.8(3)
C24 Ho2 C22 C23 23.3(3)
Si6 Ho2 C22 C23 61.7(3)
Ho1 Ho2 C22 C23 140.9(3)
O2 Ho2 C22 Si5 37.4(5)
C6 Ho2 C22 Si5 -89.7(14)
C16 Ho2 C22 Si5 -58.3(5)
C25 Ho2 C22 Si5 -142.2(5)
C24 Ho2 C22 Si5 148.3(5)
C23 Ho2 C22 Si5 125.0(6)
Si6 Ho2 C22 Si5 -173.3(5)
Ho1 Ho2 C22 Si5 -94.1(5)
O2 Ho2 C22 Si5' 39.3(8)
C6 Ho2 C22 Si5' -87.9(15)
C16 Ho2 C22 Si5' -56.5(8)
C25 Ho2 C22 Si5' -140.3(8)
C24 Ho2 C22 Si5' 150.2(8)
C23 Ho2 C22 Si5' 126.8(9)
Si6 Ho2 C22 Si5' -171.4(8)
Ho1 Ho2 C22 Si5' -92.3(8)
Si5 C22 C23 C24 170.8(6)
Si5' C22 C23 C24 -174.9(9)
Ho2 C22 C23 C24 -49.9(5)
Si5 C22 C23 Ho2 -139.2(6)
Si5' C22 C23 Ho2 -125.0(9)
O2 Ho2 C23 C22 94.8(3)
C6 Ho2 C23 C22 -170.1(4)
C16 Ho2 C23 C22 -3.6(4)
C25 Ho2 C23 C22 -89.3(3)
C24 Ho2 C23 C22 -139.6(5)
Si6 Ho2 C23 C22 -105.7(3)
Ho1 Ho2 C23 C22 -60.4(4)
O2 Ho2 C23 C24 -125.6(3)
C6 Ho2 C23 C24 -30.5(6)
C16 Ho2 C23 C24 136.0(3)
C25 Ho2 C23 C24 50.3(4)
C22 Ho2 C23 C24 139.6(5)
Si6 Ho2 C23 C24 33.9(3)
Ho1 Ho2 C23 C24 79.2(4)
C22 C23 C24 Si6 -25.5(8)
Ho2 C23 C24 Si6 -77.3(4)
C22 C23 C24 Ho2 51.8(6)
C27 Si6 C24 C23 -48.0(5)
C26 Si6 C24 C23 -165.6(5)
C25 Si6 C24 C23 74.0(5)
Ho2 Si6 C24 C23 73.7(4)
C27 Si6 C24 Ho2 -121.8(2)
C26 Si6 C24 Ho2 120.7(3)
C25 Si6 C24 Ho2 0.3(3)
O2 Ho2 C24 C23 60.0(4)
C6 Ho2 C24 C23 164.8(3)
C16 Ho2 C24 C23 -59.8(4)
C25 Ho2 C24 C23 -127.4(4)
C22 Ho2 C24 C23 -22.8(3)
Si6 Ho2 C24 C23 -127.2(4)
Ho1 Ho2 C24 C23 -129.8(3)
O2 Ho2 C24 Si6 -172.80(17)
C6 Ho2 C24 Si6 -68.0(3)
C16 Ho2 C24 Si6 67.4(3)
C25 Ho2 C24 Si6 -0.2(2)
C22 Ho2 C24 Si6 104.4(3)
C23 Ho2 C24 Si6 127.2(4)
Ho1 Ho2 C24 Si6 -2.5(3)
C27 Si6 C25 Ho2 120.8(2)
C26 Si6 C25 Ho2 -117.1(3)
C24 Si6 C25 Ho2 -0.3(3)
C27 Si6 C25 Ho1 128.2(11)
C26 Si6 C25 Ho1 -109.7(11)
C24 Si6 C25 Ho1 7.2(12)
Ho2 Si6 C25 Ho1 7.4(10)
O2 Ho2 C25 Si6 128.7(9)
C6 Ho2 C25 Si6 131.9(2)
C16 Ho2 C25 Si6 -136.4(2)
C24 Ho2 C25 Si6 0.2(2)
C22 Ho2 C25 Si6 -53.8(2)
C23 Ho2 C25 Si6 -23.8(2)
Ho1 Ho2 C25 Si6 177.9(3)
O2 Ho2 C25 Ho1 -49.2(10)
C6 Ho2 C25 Ho1 -46.01(15)
C16 Ho2 C25 Ho1 45.68(15)
C24 Ho2 C25 Ho1 -177.73(19)
C22 Ho2 C25 Ho1 128.27(15)
C23 Ho2 C25 Ho1 158.31(15)
Si6 Ho2 C25 Ho1 -177.9(3)
O1' Ho1 C25 Si6 135.4(11)
O1 Ho1 C25 Si6 130.5(11)
C6 Ho1 C25 Si6 37.2(11)
C4 Ho1 C25 Si6 22.3(12)
C16 Ho1 C25 Si6 -52.5(11)
C15 Ho1 C25 Si6 -109.6(11)
C5 Ho1 C25 Si6 42.3(11)
C14 Ho1 C25 Si6 -139.5(11)
C13 Ho1 C25 Si6 -141.6(11)
Si4 Ho1 C25 Si6 -75.4(11)
Ho2 Ho1 C25 Si6 -7.6(10)
O1' Ho1 C25 Ho2 143.1(2)
O1 Ho1 C25 Ho2 138.18(18)
C6 Ho1 C25 Ho2 44.80(15)
C4 Ho1 C25 Ho2 29.9(3)
C16 Ho1 C25 Ho2 -44.89(16)
C15 Ho1 C25 Ho2 -101.9(2)
C5 Ho1 C25 Ho2 49.96(18)
C14 Ho1 C25 Ho2 -131.82(15)
C13 Ho1 C25 Ho2 -133.93(16)
Si4 Ho1 C25 Ho2 -67.81(13)
C35 O2 C32 C33 -16.3(9)
Ho2 O2 C32 C33 163.1(5)
O2 C32 C33 C34 23.3(9)
C32 C33 C34 C35 -21.8(10)
C32 O2 C35 C34 2.3(10)
Ho2 O2 C35 C34 -177.0(5)
C33 C34 C35 O2 12.2(11)
O1' Ho1 O1 C31 -119(3)
C6 Ho1 O1 C31 87.8(8)
C4 Ho1 O1 C31 148.0(8)
C16 Ho1 O1 C31 -76(3)
C15 Ho1 O1 C31 -129.3(8)
C25 Ho1 O1 C31 8.7(8)
C5 Ho1 O1 C31 118.0(8)
C14 Ho1 O1 C31 -104.6(8)
C13 Ho1 O1 C31 -74.5(8)
Si4 Ho1 O1 C31 -129.8(7)
Ho2 Ho1 O1 C31 51.8(9)
O1' Ho1 O1 C28 62(3)
C6 Ho1 O1 C28 -90.6(6)
C4 Ho1 O1 C28 -30.4(6)
C16 Ho1 O1 C28 106(3)
C15 Ho1 O1 C28 52.3(6)
C25 Ho1 O1 C28 -169.7(6)
C5 Ho1 O1 C28 -60.4(6)
C14 Ho1 O1 C28 77.0(6)
C13 Ho1 O1 C28 107.1(6)
Si4 Ho1 O1 C28 51.8(7)
Ho2 Ho1 O1 C28 -126.6(5)
C31 O1 C28 C29 13.6(11)
Ho1 O1 C28 C29 -167.7(6)
O1 C28 C29 C30 -26.7(11)
C28 C29 C30 C31 29.6(11)
C28 O1 C31 C30 5.0(10)
Ho1 O1 C31 C30 -173.5(6)
C29 C30 C31 O1 -21.3(10)
O1 Ho1 O1' C31' 16(3)
C6 Ho1 O1' C31' 43.9(16)
C4 Ho1 O1' C31' 104.3(16)
C16 Ho1 O1' C31' -149(2)
C15 Ho1 O1' C31' -173.4(17)
C25 Ho1 O1' C31' -36.5(16)
C5 Ho1 O1' C31' 73.4(16)
C14 Ho1 O1' C31' -148.7(16)
C13 Ho1 O1' C31' -118.6(16)
Si4 Ho1 O1' C31' -172.9(17)
Ho2 Ho1 O1' C31' 6.5(16)
O1 Ho1 O1' C28' -146(3)
C6 Ho1 O1' C28' -118.38(16)
C4 Ho1 O1' C28' -57.92(18)
C16 Ho1 O1' C28' 48.3(17)
C15 Ho1 O1' C28' 24.4(2)
C25 Ho1 O1' C28' 161.23(15)
C5 Ho1 O1' C28' -88.80(17)
C14 Ho1 O1' C28' 49.03(17)
C13 Ho1 O1' C28' 79.21(17)
Si4 Ho1 O1' C28' 24.8(4)
Ho2 Ho1 O1' C28' -155.74(11)
C31' O1' C28' C29' 15(3)
Ho1 O1' C28' C29' 180(3)
O1' C28' C29' C30' -21(5)
C28' C29' C30' C31' 19(6)
C28' O1' C31' C30' -3(3)
Ho1 O1' C31' C30' -167(3)
C29' C30' C31' O1' -10(5)
